data_2216767
loop_
_publ_author_name
'Yong Hou'
'Qian Huang'
'Hongrong Zuo'
'Chunlin Ni'

_publ_section_title
;
 Bis(2-amino-1-benzylpyridinium)
 bis(2,2-dicyanoethene-1,1-dithiolato-\k^2^<i>S</i>,<i>S</i>')nickelate(II)
;
_journal_coeditor_code SJ2392
_journal_issue 12
_journal_name_full 'Acta Crystallographica Section E'
_journal_page_first m2903
_journal_page_last m2903
_journal_paper_doi 10.1107/S1600536807053834
_journal_volume 63
_journal_year 2007
_chemical_formula_iupac '(C12 H13 N2)2 [Ni (C4 N2 S2)2]'
_chemical_formula_moiety '2(C12 H13 N2 +), C8 N4 Ni S4 2-'
_chemical_formula_sum 'C32 H26 N8 Ni S4'
_chemical_formula_weight 709.56
_chemical_name_systematic
;
Bis(2-amino-1-benzylpyridinium) bis(2,2-dicyanoethene-1,1-dithiolato-
\k^2^<i>S</i>,<i>S'</i>)nickelate(II)
;
_space_group_IT_number 15
_symmetry_cell_setting monoclinic
_symmetry_space_group_name_Hall '-C 2yc'
_symmetry_space_group_name_H-M 'C 1 2/c 1'
_atom_sites_solution_hydrogens geom
_atom_sites_solution_primary direct
_atom_sites_solution_secondary difmap
_audit_creation_method SHELXL2000
_cell_angle_alpha 90.00
_cell_angle_beta 105.462(3)
_cell_angle_gamma 90.00
_cell_formula_units_Z 4
_cell_length_a 20.247(5)
_cell_length_b 10.764(3)
_cell_length_c 15.973(4)
_cell_measurement_reflns_used 3342
_cell_measurement_temperature 291(2)
_cell_measurement_theta_max 27.23
_cell_measurement_theta_min 2.38
_cell_volume 3355.1(15)
_computing_cell_refinement 'SAINT (Bruker, 2001)'
_computing_data_collection 'SMART (Bruker, 2001)'
_computing_data_reduction 'SAINT (Bruker, 2001)'
_computing_molecular_graphics 'SHELXTL (Bruker, 2000)'
_computing_publication_material 'SHELXTL (Bruker, 2000)'
_computing_structure_refinement 'SHELXTL (Bruker, 2000)'
_computing_structure_solution 'SHELXTL (Bruker, 2000)'
_diffrn_measured_fraction_theta_full 0.987
_diffrn_measured_fraction_theta_max 0.987
_diffrn_measurement_device_type 'Bruker SMART APEX CCD'
_diffrn_measurement_method '\f and \w scans'
_diffrn_radiation_monochromator graphite
_diffrn_radiation_source 'fine-focus sealed tube'
_diffrn_radiation_type MoK\a
_diffrn_radiation_wavelength 0.71073
_diffrn_reflns_av_R_equivalents 0.0336
_diffrn_reflns_av_sigmaI/netI 0.0430
_diffrn_reflns_limit_h_max 24
_diffrn_reflns_limit_h_min -22
_diffrn_reflns_limit_k_max 12
_diffrn_reflns_limit_k_min -12
_diffrn_reflns_limit_l_max 19
_diffrn_reflns_limit_l_min -19
_diffrn_reflns_number 7805
_diffrn_reflns_theta_full 25.09
_diffrn_reflns_theta_max 25.09
_diffrn_reflns_theta_min 2.16
_diffrn_standards_number 0
_exptl_absorpt_coefficient_mu 0.863
_exptl_absorpt_correction_T_max 0.8396
_exptl_absorpt_correction_T_min 0.7579
_exptl_absorpt_correction_type multi-scan
_exptl_absorpt_process_details '(SADABS; Sheldrick, 2004)'
_exptl_crystal_colour brown
_exptl_crystal_density_diffrn 1.405
_exptl_crystal_density_method 'not measured'
_exptl_crystal_description block
_exptl_crystal_F_000 1464
_exptl_crystal_size_max 0.34
_exptl_crystal_size_mid 0.26
_exptl_crystal_size_min 0.21
_refine_diff_density_max 0.583
_refine_diff_density_min -0.408
_refine_ls_extinction_method none
_refine_ls_goodness_of_fit_ref 1.050
_refine_ls_hydrogen_treatment constr
_refine_ls_matrix_type full
_refine_ls_number_parameters 205
_refine_ls_number_reflns 2951
_refine_ls_number_restraints 0
_refine_ls_restrained_S_all 1.050
_refine_ls_R_factor_all 0.0936
_refine_ls_R_factor_gt 0.0455
_refine_ls_shift/su_max 0.001
_refine_ls_shift/su_mean 0.001
_refine_ls_structure_factor_coef Fsqd
_refine_ls_weighting_details 'calc w=1/[\s^2^(Fo^2^)+(0.0860P)^2^+1.2000P] where P=(Fo^2^+2Fc^2^)/3'
_refine_ls_weighting_scheme calc
_refine_ls_wR_factor_gt 0.1274
_refine_ls_wR_factor_ref 0.1511
_reflns_number_gt 1915
_reflns_number_total 2951
_reflns_threshold_expression I>2\s(I)
_cod_data_source_file sj2392.cif
_cod_data_source_block I
_cod_depositor_comments
;
The following automatic conversions were performed:
'_symmetry_cell_setting' value 'Monoclinic' changed to 'monoclinic'
according to '/home/saulius/struct/CIF-dictionaries/cif_core.dic'
dictionary named 'cif_core.dic' version 2.4.1 from 2010-06-29.

Automatic conversion script
Id: cif_fix_enum 1527 2010-12-29 10:47:43Z saulius 

The following automatic conversions were performed:

'_symmetry_cell_setting' value 'Monoclinic' changed to 'monoclinic'
according to /home/saulius/struct/CIF-dictionaries/cif_core.dic
dictionary named 'cif_core.dic' version 2.4.1 from 2010-06-29.

Automatic conversion script
Id: cif_fix_values 1715 2011-07-08 13:25:40Z adriana 
;
_cod_original_cell_volume 3355.3(15)
_cod_original_sg_symbol_H-M 'C 2/c'
_cod_database_code 2216767
_cod_database_fobs_code 2216767

loop_
_symmetry_equiv_pos_as_xyz
'x, y, z'
'-x, y, -z+1/2'
'x+1/2, y+1/2, z'
'-x+1/2, y+1/2, -z+1/2'
'-x, -y, -z'
'x, -y, z-1/2'
'-x+1/2, -y+1/2, -z'
'x+1/2, -y+1/2, z-1/2'

loop_
_atom_site_type_symbol
_atom_site_label
_atom_site_fract_x
_atom_site_fract_y
_atom_site_fract_z
_atom_site_U_iso_or_equiv
_atom_site_adp_type
_atom_site_calc_flag
_atom_site_refinement_flags
_atom_site_occupancy
Ni Ni1 0.0000 0.0000 1.0000 0.0462(2) Uani d S 1
S S1 0.01956(5) 0.09604(10) 0.88616(6) 0.0525(3) Uani d . 1
S S2 0.11309(5) 0.00334(9) 1.03689(6) 0.0513(3) Uani d . 1
N N1 0.1351(2) 0.2227(4) 0.7590(3) 0.0906(14) Uani d . 1
N N2 0.2833(2) 0.0855(4) 0.9958(3) 0.0938(14) Uani d . 1
N N3 0.03295(17) 0.3881(3) 0.42297(19) 0.0486(8) Uani d . 1
N N4 0.0768(2) 0.5702(4) 0.3819(3) 0.0825(12) Uani d . 1
H H4A 0.1177 0.5429 0.4039 0.099 Uiso calc R 1
H H4B 0.0706 0.6422 0.3578 0.099 Uiso calc R 1
C C1 0.10582(19) 0.0789(3) 0.9387(2) 0.0467(9) Uani d . 1
C C2 0.1580(2) 0.1163(4) 0.9074(3) 0.0519(10) Uani d . 1
C C3 0.1461(2) 0.1762(4) 0.8249(3) 0.0623(11) Uani d . 1
C C4 0.2278(2) 0.0997(4) 0.9569(3) 0.0630(12) Uani d . 1
C C5 0.1997(2) 0.3066(5) 0.3907(3) 0.0756(13) Uani d . 1
H H5 0.2252 0.3626 0.4309 0.091 Uiso calc R 1
C C6 0.2293(3) 0.2487(5) 0.3325(4) 0.0922(17) Uani d . 1
H H6 0.2749 0.2646 0.3346 0.111 Uiso calc R 1
C C7 0.1924(3) 0.1688(5) 0.2723(3) 0.0878(16) Uani d . 1
H H7 0.2124 0.1317 0.2325 0.105 Uiso calc R 1
C C8 0.1259(3) 0.1428(5) 0.2702(3) 0.0771(14) Uani d . 1
H H8 0.1007 0.0876 0.2292 0.092 Uiso calc R 1
C C9 0.0963(2) 0.1980(4) 0.3284(3) 0.0623(11) Uani d . 1
H H9 0.0512 0.1790 0.3270 0.075 Uiso calc R 1
C C10 0.1327(2) 0.2820(4) 0.3895(2) 0.0543(10) Uani d . 1
C C11 0.1030(2) 0.3355(4) 0.4583(2) 0.0593(11) Uani d . 1
H H11A 0.1011 0.2709 0.5000 0.071 Uiso calc R 1
H H11B 0.1331 0.4004 0.4889 0.071 Uiso calc R 1
C C12 0.0231(2) 0.5009(4) 0.3852(2) 0.0547(10) Uani d . 1
C C13 -0.0437(3) 0.5437(5) 0.3506(3) 0.0735(13) Uani d . 1
H H13 -0.0510 0.6219 0.3250 0.088 Uiso calc R 1
C C14 -0.0978(3) 0.4719(6) 0.3541(3) 0.0826(16) Uani d . 1
H H14 -0.1423 0.4995 0.3296 0.099 Uiso calc R 1
C C15 -0.0864(3) 0.3576(6) 0.3943(4) 0.0835(16) Uani d . 1
H H15 -0.1231 0.3080 0.3982 0.100 Uiso calc R 1
C C16 -0.0217(3) 0.3186(4) 0.4277(3) 0.0712(13) Uani d . 1
H H16 -0.0142 0.2415 0.4549 0.085 Uiso calc R 1

loop_
_atom_site_aniso_label
_atom_site_aniso_U_11
_atom_site_aniso_U_22
_atom_site_aniso_U_33
_atom_site_aniso_U_12
_atom_site_aniso_U_13
_atom_site_aniso_U_23
Ni1 0.0352(4) 0.0506(5) 0.0526(4) 0.0029(3) 0.0115(3) -0.0090(3)
S1 0.0367(5) 0.0617(7) 0.0573(6) 0.0055(5) 0.0093(4) -0.0032(5)
S2 0.0376(5) 0.0602(7) 0.0537(6) 0.0044(5) 0.0080(4) -0.0037(5)
N1 0.073(3) 0.104(3) 0.103(3) 0.020(2) 0.038(3) 0.037(3)
N2 0.043(2) 0.092(3) 0.144(4) 0.008(2) 0.018(3) 0.032(3)
N3 0.053(2) 0.0446(19) 0.0499(17) 0.0025(15) 0.0167(15) 0.0033(14)
N4 0.070(3) 0.066(3) 0.102(3) -0.018(2) 0.007(2) 0.021(2)
C1 0.041(2) 0.038(2) 0.055(2) 0.0149(17) 0.0029(17) -0.0129(17)
C2 0.043(2) 0.049(2) 0.063(2) 0.0108(18) 0.0128(19) 0.0061(19)
C3 0.047(3) 0.056(3) 0.089(3) 0.012(2) 0.029(2) 0.010(3)
C4 0.038(2) 0.059(3) 0.095(3) 0.007(2) 0.022(2) 0.015(2)
C5 0.061(3) 0.086(4) 0.080(3) -0.005(3) 0.019(3) -0.018(3)
C6 0.065(3) 0.118(5) 0.102(4) 0.009(3) 0.036(3) -0.009(4)
C7 0.094(4) 0.102(4) 0.073(3) 0.023(3) 0.034(3) -0.017(3)
C8 0.096(4) 0.072(3) 0.065(3) -0.001(3) 0.024(3) -0.011(2)
C9 0.066(3) 0.058(3) 0.066(3) -0.001(2) 0.022(2) 0.003(2)
C10 0.059(3) 0.050(2) 0.053(2) 0.008(2) 0.013(2) 0.0070(19)
C11 0.066(3) 0.056(3) 0.055(2) 0.014(2) 0.013(2) 0.011(2)
C12 0.061(3) 0.050(2) 0.049(2) -0.004(2) 0.0066(19) 0.002(2)
C13 0.067(3) 0.067(3) 0.073(3) 0.009(3) -0.005(3) 0.002(2)
C14 0.053(3) 0.105(5) 0.078(3) 0.012(3) -0.002(3) -0.031(3)
C15 0.061(3) 0.099(4) 0.100(4) -0.023(3) 0.037(3) -0.033(3)
C16 0.084(4) 0.056(3) 0.088(3) -0.011(3) 0.048(3) -0.002(2)

loop_
_atom_type_symbol
_atom_type_description
_atom_type_scat_dispersion_real
_atom_type_scat_dispersion_imag
_atom_type_scat_source
C C 0.0033 0.0016 'International Tables Vol C Tables 4.2.6.8 and 6.1.1.4'
H H 0.0000 0.0000 'International Tables Vol C Tables 4.2.6.8 and 6.1.1.4'
N N 0.0061 0.0033 'International Tables Vol C Tables 4.2.6.8 and 6.1.1.4'
S S 0.1246 0.1234 'International Tables Vol C Tables 4.2.6.8 and 6.1.1.4'
Ni Ni 0.3393 1.1124 'International Tables Vol C Tables 4.2.6.8 and 6.1.1.4'

loop_
_geom_angle_atom_site_label_1
_geom_angle_atom_site_label_2
_geom_angle_atom_site_label_3
_geom_angle_site_symmetry_1
_geom_angle_site_symmetry_3
_geom_angle
S2 Ni1 S2 . 5_557 180.000(13)
S2 Ni1 S1 . . 79.16(4)
S2 Ni1 S1 5_557 . 100.84(4)
S2 Ni1 S1 . 5_557 100.84(4)
S2 Ni1 S1 5_557 5_557 79.16(4)
S1 Ni1 S1 . 5_557 180.0
C1 S1 Ni1 . . 86.03(14)
C1 S2 Ni1 . . 86.24(13)
C12 N3 C16 . . 119.8(4)
C12 N3 C11 . . 121.6(4)
C16 N3 C11 . . 118.5(4)
C12 N4 H4A . . 120.0
C12 N4 H4B . . 120.0
H4A N4 H4B . . 120.0
C2 C1 S1 . . 125.3(3)
C2 C1 S2 . . 126.1(3)
S1 C1 S2 . . 108.6(2)
C1 C2 C3 . . 121.4(4)
C1 C2 C4 . . 120.9(4)
C3 C2 C4 . . 117.7(4)
N1 C3 C2 . . 178.4(5)
N2 C4 C2 . . 179.3(6)
C10 C5 C6 . . 120.4(5)
C10 C5 H5 . . 119.8
C6 C5 H5 . . 119.8
C7 C6 C5 . . 120.5(5)
C7 C6 H6 . . 119.8
C5 C6 H6 . . 119.8
C6 C7 C8 . . 120.0(5)
C6 C7 H7 . . 120.0
C8 C7 H7 . . 120.0
C9 C8 C7 . . 120.0(5)
C9 C8 H8 . . 120.0
C7 C8 H8 . . 120.0
C8 C9 C10 . . 120.9(4)
C8 C9 H9 . . 119.5
C10 C9 H9 . . 119.5
C5 C10 C9 . . 118.1(4)
C5 C10 C11 . . 120.1(4)
C9 C10 C11 . . 121.5(4)
N3 C11 C10 . . 113.3(3)
N3 C11 H11A . . 108.9
C10 C11 H11A . . 108.9
N3 C11 H11B . . 108.9
C10 C11 H11B . . 108.9
H11A C11 H11B . . 107.7
N4 C12 N3 . . 119.9(4)
N4 C12 C13 . . 121.0(4)
N3 C12 C13 . . 119.2(4)
C14 C13 C12 . . 120.3(5)
C14 C13 H13 . . 119.9
C12 C13 H13 . . 119.9
C13 C14 C15 . . 119.5(5)
C13 C14 H14 . . 120.3
C15 C14 H14 . . 120.3
C16 C15 C14 . . 119.3(5)
C16 C15 H15 . . 120.4
C14 C15 H15 . . 120.4
C15 C16 N3 . . 122.0(5)
C15 C16 H16 . . 119.0
N3 C16 H16 . . 119.0

loop_
_geom_bond_atom_site_label_1
_geom_bond_atom_site_label_2
_geom_bond_site_symmetry_2
_geom_bond_distance
Ni1 S2 . 2.2074(11)
Ni1 S2 5_557 2.2074(11)
Ni1 S1 . 2.2173(11)
Ni1 S1 5_557 2.2173(11)
S1 C1 . 1.734(4)
S2 C1 . 1.738(4)
N1 C3 . 1.133(5)
N2 C4 . 1.140(5)
N3 C12 . 1.347(5)
N3 C16 . 1.356(5)
N3 C11 . 1.491(5)
N4 C12 . 1.331(5)
N4 H4A . 0.8600
N4 H4B . 0.8600
C1 C2 . 1.345(6)
C2 C3 . 1.428(6)
C2 C4 . 1.436(5)
C5 C10 . 1.377(6)
C5 C6 . 1.382(7)
C5 H5 . 0.9300
C6 C7 . 1.356(7)
C6 H6 . 0.9300
C7 C8 . 1.368(7)
C7 H7 . 0.9300
C8 C9 . 1.368(6)
C8 H8 . 0.9300
C9 C10 . 1.389(6)
C9 H9 . 0.9300
C10 C11 . 1.502(6)
C11 H11A . 0.9700
C11 H11B . 0.9700
C12 C13 . 1.396(6)
C13 C14 . 1.354(7)
C13 H13 . 0.9300
C14 C15 . 1.379(7)
C14 H14 . 0.9300
C15 C16 . 1.342(7)
C15 H15 . 0.9300
C16 H16 . 0.9300

loop_
_geom_hbond_atom_site_label_D
_geom_hbond_atom_site_label_H
_geom_hbond_atom_site_label_A
_geom_hbond_site_symmetry_A
_geom_hbond_distance_DH
_geom_hbond_distance_HA
_geom_hbond_distance_DA
_geom_hbond_angle_DHA
_geom_hbond_publ_flag
N4 H4A N2 4_556 0.860 2.250 2.986(6) 143.0 y
C11 H11B N2 4_556 0.970 2.580 3.490(6) 156.0 y
C13 H13 N1 5_566 0.930 2.510 3.329(7) 148.0 y
